data_2212033
loop_
_publ_author_name
'Zia-ur-Rehman, Muhammad'
'Choudary, Jamil Anwar'
'Elsegood, Mark R. J.'
'Siddiqui, Hamid Latif'
'Ahmad, Saeed'

_publ_section_title
;<i>N</i>-[2-(Aminocarbonyl)phenyl]-4-hydroxy-2-methyl-2<i>H</i>-1,2-benzothiazine-3-carboxamide
 1,1-dioxide dimethyl sulfoxide solvate
;
_journal_coeditor_code BI2133
_journal_issue 2
_journal_name_full 'Acta Crystallographica Section E'
_journal_page_first o900
_journal_page_last o901
_journal_paper_doi 10.1107/S1600536807002309
_journal_volume 63
_journal_year 2007
_chemical_formula_iupac 'C17 H15 N3 O5 S, C2 H6 O S'
_chemical_formula_moiety 'C17 H15 N3 O5 S, C2 H6 O S'
_chemical_formula_sum 'C19 H21 N3 O6 S2'
_chemical_formula_weight 451.51
_chemical_name_systematic
;
N-[2-(Aminocarbonyl)phenyl]-4-hydroxy-2-methyl-2H-1,2-benzothiazine-
3-carboxamide-1,1-dioxide dimethyl sulfoxide solvate
;
_space_group_IT_number 2
_symmetry_cell_setting triclinic
_symmetry_space_group_name_Hall '-P 1'
_symmetry_space_group_name_H-M 'P -1'
_atom_sites_solution_hydrogens 'geom except NH & OH coords freely refined'
_atom_sites_solution_primary direct
_atom_sites_solution_secondary difmap
_audit_creation_method SHELXL-97
_cell_angle_alpha 92.132(2)
_cell_angle_beta 101.540(2)
_cell_angle_gamma 95.550(2)
_cell_formula_units_Z 2
_cell_length_a 8.4973(2)
_cell_length_b 10.1959(4)
_cell_length_c 12.0545(4)
_cell_measurement_reflns_used 4596
_cell_measurement_temperature 120(2)
_cell_measurement_theta_max 27.48
_cell_measurement_theta_min 1.00
_cell_volume 1016.75(6)
_computing_cell_refinement 'DENZO (Otwinowski & Minor, 1997)'
_computing_data_collection 'COLLECT (Nonius, 1998)'
_computing_data_reduction DENZO
_computing_molecular_graphics SHELXTL
_computing_publication_material SHELXTL
_computing_structure_refinement SHELXTL
_computing_structure_solution 'SHELXTL (Bruker, 2000)'
_diffrn_ambient_temperature 120(2)
_diffrn_measured_fraction_theta_full 0.992
_diffrn_measured_fraction_theta_max 0.992
_diffrn_measurement_device_type 'Bruker--Nonius KappaCCD'
_diffrn_measurement_method '\f and \w'
_diffrn_radiation_monochromator graphite
_diffrn_radiation_source 'Bruker--Nonius FR591 rotating anode'
_diffrn_radiation_type MoK\a
_diffrn_radiation_wavelength 0.71073
_diffrn_reflns_av_R_equivalents 0.0490
_diffrn_reflns_av_sigmaI/netI 0.0497
_diffrn_reflns_limit_h_max 11
_diffrn_reflns_limit_h_min -10
_diffrn_reflns_limit_k_max 13
_diffrn_reflns_limit_k_min -13
_diffrn_reflns_limit_l_max 15
_diffrn_reflns_limit_l_min -15
_diffrn_reflns_number 20897
_diffrn_reflns_theta_full 27.57
_diffrn_reflns_theta_max 27.57
_diffrn_reflns_theta_min 2.01
_diffrn_standards_number 0
_exptl_absorpt_coefficient_mu 0.305
_exptl_absorpt_correction_T_max 0.967
_exptl_absorpt_correction_T_min 0.853
_exptl_absorpt_correction_type multi-scan
_exptl_absorpt_process_details '(SADABS; Sheldrick, 2003)'
_exptl_crystal_colour colourless
_exptl_crystal_density_diffrn 1.475
_exptl_crystal_density_method 'not measured'
_exptl_crystal_description lath
_exptl_crystal_F_000 472
_exptl_crystal_size_max 0.54
_exptl_crystal_size_mid 0.42
_exptl_crystal_size_min 0.11
_refine_diff_density_max 0.280
_refine_diff_density_min -0.475
_refine_ls_extinction_method none
_refine_ls_goodness_of_fit_ref 1.042
_refine_ls_hydrogen_treatment mixed
_refine_ls_matrix_type full
_refine_ls_number_parameters 286
_refine_ls_number_reflns 4663
_refine_ls_number_restraints 1
_refine_ls_restrained_S_all 1.042
_refine_ls_R_factor_all 0.0709
_refine_ls_R_factor_gt 0.0412
_refine_ls_shift/su_max 0.001
_refine_ls_shift/su_mean 0.000
_refine_ls_structure_factor_coef Fsqd
_refine_ls_weighting_details 'calc w=1/[\s^2^(Fo^2^)+(0.0532P)^2^+0.2807P] where P=(Fo^2^+2Fc^2^)/3'
_refine_ls_weighting_scheme calc
_refine_ls_wR_factor_gt 0.0927
_refine_ls_wR_factor_ref 0.1053
_reflns_number_gt 3397
_reflns_number_total 4663
_reflns_threshold_expression I>2\s(I)
_cod_data_source_file bi2133.cif
_cod_data_source_block I
_cod_database_code 2212033
_cod_database_fobs_code 2212033

loop_
_symmetry_equiv_pos_as_xyz
'x, y, z'
'-x, -y, -z'

loop_
_atom_site_type_symbol
_atom_site_label
_atom_site_fract_x
_atom_site_fract_y
_atom_site_fract_z
_atom_site_U_iso_or_equiv
_atom_site_adp_type
_atom_site_calc_flag
_atom_site_refinement_flags
_atom_site_occupancy
N N1 0.28059(17) 0.69118(16) 0.73479(12) 0.0181(3) Uani d . 1
S S1 0.31964(5) 0.72519(5) 0.87245(4) 0.02156(14) Uani d . 1
O O1 0.25883(16) 0.61339(15) 0.92530(11) 0.0299(4) Uani d . 1
O O2 0.26700(16) 0.85129(15) 0.89310(11) 0.0273(3) Uani d . 1
C C1 0.5321(2) 0.7427(2) 0.90615(15) 0.0201(4) Uani d . 1
C C2 0.6158(2) 0.7076(2) 1.01020(16) 0.0249(4) Uani d . 1
H H2A 0.5599 0.6651 1.0620 0.030 Uiso calc R 1
C C3 0.7825(2) 0.7359(2) 1.03684(16) 0.0275(5) Uani d . 1
H H3C 0.8413 0.7143 1.1083 0.033 Uiso calc R 1
C C4 0.8639(2) 0.7955(2) 0.95985(17) 0.0275(5) Uani d . 1
H H4 0.9780 0.8149 0.9792 0.033 Uiso calc R 1
C C5 0.7805(2) 0.8270(2) 0.85511(16) 0.0242(4) Uani d . 1
H H5 0.8376 0.8668 0.8027 0.029 Uiso calc R 1
C C6 0.6125(2) 0.80042(19) 0.82632(15) 0.0192(4) Uani d . 1
C C7 0.5221(2) 0.83103(19) 0.71524(15) 0.0182(4) Uani d . 1
O O3 0.60524(15) 0.91569(14) 0.65984(11) 0.0229(3) Uani d . 1
H H3 0.538(3) 0.923(2) 0.592(2) 0.034 Uiso d . 1
C C8 0.3662(2) 0.78096(19) 0.67303(15) 0.0176(4) Uani d . 1
C C9 0.2777(2) 0.82173(19) 0.56403(15) 0.0182(4) Uani d . 1
O O4 0.35180(15) 0.88358(14) 0.49923(11) 0.0229(3) Uani d . 1
N N2 0.11631(18) 0.78914(16) 0.54384(13) 0.0182(3) Uani d . 1
H H2 0.079(2) 0.746(2) 0.5958(17) 0.022 Uiso d . 1
C C10 -0.0048(2) 0.82649(19) 0.45632(15) 0.0170(4) Uani d . 1
C C11 -0.1670(2) 0.77877(19) 0.45693(15) 0.0178(4) Uani d . 1
C C12 -0.2889(2) 0.8181(2) 0.37254(16) 0.0218(4) Uani d . 1
H H12 -0.3984 0.7879 0.3721 0.026 Uiso calc R 1
C C13 -0.2542(2) 0.8996(2) 0.28999(16) 0.0220(4) Uani d . 1
H H13 -0.3388 0.9243 0.2331 0.026 Uiso calc R 1
C C14 -0.0952(2) 0.9451(2) 0.29050(15) 0.0207(4) Uani d . 1
H H14 -0.0711 1.0012 0.2336 0.025 Uiso calc R 1
C C15 0.0293(2) 0.90964(19) 0.37341(15) 0.0199(4) Uani d . 1
H H15 0.1380 0.9422 0.3735 0.024 Uiso calc R 1
C C16 -0.2088(2) 0.6900(2) 0.54534(15) 0.0206(4) Uani d . 1
C C17 0.2645(2) 0.5504(2) 0.69573(18) 0.0264(5) Uani d . 1
H H17A 0.2273 0.5416 0.6132 0.040 Uiso calc R 1
H H17B 0.1860 0.5003 0.7318 0.040 Uiso calc R 1
H H17C 0.3695 0.5158 0.7164 0.040 Uiso calc R 1
O O5 -0.10788(16) 0.67029(16) 0.63157(11) 0.0305(4) Uani d . 1
N N3 -0.35961(19) 0.63182(17) 0.53030(14) 0.0225(4) Uani d D 1
H H3A -0.434(2) 0.640(2) 0.4664(15) 0.027 Uiso d D 1
H H3B -0.380(3) 0.573(2) 0.5803(16) 0.027 Uiso d D 1
S S2 -0.77356(5) 0.63477(5) 0.27891(4) 0.02196(14) Uani d . 1
O O6 -0.60908(15) 0.59061(14) 0.32438(12) 0.0289(3) Uani d . 1
C C18 -0.7341(2) 0.7773(2) 0.20325(17) 0.0266(5) Uani d . 1
H H18A -0.6739 0.8483 0.2565 0.040 Uiso calc R 1
H H18B -0.8365 0.8062 0.1645 0.040 Uiso calc R 1
H H18C -0.6701 0.7557 0.1472 0.040 Uiso calc R 1
C C19 -0.8603(2) 0.5220(2) 0.16109(16) 0.0265(5) Uani d . 1
H H19A -0.7847 0.5181 0.1097 0.040 Uiso calc R 1
H H19B -0.9612 0.5519 0.1206 0.040 Uiso calc R 1
H H19C -0.8828 0.4341 0.1882 0.040 Uiso calc R 1

loop_
_atom_site_aniso_label
_atom_site_aniso_U_11
_atom_site_aniso_U_22
_atom_site_aniso_U_33
_atom_site_aniso_U_12
_atom_site_aniso_U_13
_atom_site_aniso_U_23
N1 0.0168(8) 0.0205(9) 0.0170(8) -0.0005(6) 0.0034(6) 0.0058(6)
S1 0.0178(2) 0.0313(3) 0.0169(2) 0.0041(2) 0.00510(17) 0.0078(2)
O1 0.0246(7) 0.0407(10) 0.0257(7) -0.0008(6) 0.0076(6) 0.0167(7)
O2 0.0248(7) 0.0377(9) 0.0220(7) 0.0128(6) 0.0060(6) 0.0027(6)
C1 0.0189(9) 0.0239(11) 0.0178(9) 0.0043(8) 0.0030(7) 0.0028(8)
C2 0.0276(10) 0.0302(12) 0.0186(10) 0.0068(9) 0.0059(8) 0.0059(8)
C3 0.0270(11) 0.0365(13) 0.0182(10) 0.0106(9) -0.0011(8) 0.0019(9)
C4 0.0197(10) 0.0349(13) 0.0254(10) 0.0030(9) -0.0008(8) 0.0002(9)
C5 0.0219(10) 0.0281(12) 0.0215(10) -0.0003(8) 0.0028(8) 0.0016(9)
C6 0.0184(9) 0.0198(11) 0.0188(9) 0.0017(8) 0.0026(7) 0.0022(8)
C7 0.0182(9) 0.0203(11) 0.0169(9) 0.0016(7) 0.0054(7) 0.0031(8)
O3 0.0180(7) 0.0283(8) 0.0208(7) -0.0041(6) 0.0017(5) 0.0083(6)
C8 0.0166(9) 0.0198(11) 0.0173(9) 0.0000(7) 0.0055(7) 0.0045(7)
C9 0.0167(9) 0.0202(11) 0.0174(9) 0.0006(7) 0.0037(7) 0.0005(8)
O4 0.0176(7) 0.0315(9) 0.0195(7) -0.0014(6) 0.0041(5) 0.0084(6)
N2 0.0173(8) 0.0224(9) 0.0149(8) -0.0007(6) 0.0039(6) 0.0055(7)
C10 0.0174(9) 0.0181(10) 0.0148(9) 0.0022(7) 0.0021(7) 0.0004(7)
C11 0.0171(9) 0.0185(10) 0.0176(9) -0.0001(7) 0.0039(7) 0.0017(7)
C12 0.0164(9) 0.0256(12) 0.0224(10) 0.0011(8) 0.0022(7) 0.0023(8)
C13 0.0205(9) 0.0239(11) 0.0201(9) 0.0040(8) -0.0003(7) 0.0039(8)
C14 0.0227(10) 0.0223(11) 0.0175(9) 0.0027(8) 0.0042(7) 0.0047(8)
C15 0.0182(9) 0.0216(11) 0.0204(9) 0.0014(8) 0.0052(7) 0.0009(8)
C16 0.0166(9) 0.0242(11) 0.0205(9) 0.0005(8) 0.0039(7) 0.0008(8)
C17 0.0282(11) 0.0206(11) 0.0306(11) -0.0008(8) 0.0075(8) 0.0023(9)
O5 0.0189(7) 0.0467(10) 0.0237(7) -0.0035(6) -0.0001(5) 0.0151(7)
N3 0.0171(8) 0.0264(10) 0.0226(9) -0.0020(7) 0.0017(6) 0.0070(7)
S2 0.0187(2) 0.0272(3) 0.0195(2) 0.0017(2) 0.00293(18) 0.0031(2)
O6 0.0183(7) 0.0301(9) 0.0342(8) -0.0006(6) -0.0042(6) 0.0099(7)
C18 0.0276(11) 0.0270(12) 0.0251(10) 0.0038(9) 0.0047(8) 0.0036(9)
C19 0.0258(10) 0.0291(12) 0.0222(10) 0.0012(9) 0.0002(8) 0.0014(9)

loop_
_atom_type_symbol
_atom_type_description
_atom_type_scat_dispersion_real
_atom_type_scat_dispersion_imag
_atom_type_scat_source
C C 0.0033 0.0016 'International Tables Vol C Tables 4.2.6.8 and 6.1.1.4'
H H 0.0000 0.0000 'International Tables Vol C Tables 4.2.6.8 and 6.1.1.4'
N N 0.0061 0.0033 'International Tables Vol C Tables 4.2.6.8 and 6.1.1.4'
O O 0.0106 0.0060 'International Tables Vol C Tables 4.2.6.8 and 6.1.1.4'
S S 0.1246 0.1234 'International Tables Vol C Tables 4.2.6.8 and 6.1.1.4'

loop_
_geom_angle_atom_site_label_1
_geom_angle_atom_site_label_2
_geom_angle_atom_site_label_3
_geom_angle
C8 N1 C17 115.86(15)
C8 N1 S1 114.28(12)
C17 N1 S1 116.99(12)
O1 S1 O2 119.20(9)
O1 S1 N1 108.26(9)
O2 S1 N1 108.19(8)
O1 S1 C1 109.62(9)
O2 S1 C1 107.77(9)
N1 S1 C1 102.52(8)
C2 C1 C6 121.65(17)
C2 C1 S1 121.18(15)
C6 C1 S1 117.07(13)
C3 C2 C1 118.69(19)
C3 C2 H2A 120.7
C1 C2 H2A 120.7
C2 C3 C4 120.44(17)
C2 C3 H3C 119.8
C4 C3 H3C 119.8
C5 C4 C3 120.66(18)
C5 C4 H4 119.7
C3 C4 H4 119.7
C4 C5 C6 120.12(19)
C4 C5 H5 119.9
C6 C5 H5 119.9
C5 C6 C1 118.38(16)
C5 C6 C7 121.02(17)
C1 C6 C7 120.59(16)
O3 C7 C8 122.88(16)
O3 C7 C6 114.00(15)
C8 C7 C6 123.09(17)
C7 O3 H3 105.3(15)
C7 C8 N1 121.42(16)
C7 C8 C9 120.78(17)
N1 C8 C9 117.76(15)
O4 C9 N2 124.97(16)
O4 C9 C8 120.22(16)
N2 C9 C8 114.80(16)
C9 N2 C10 129.47(16)
C9 N2 H2 116.2(13)
C10 N2 H2 113.9(13)
C15 C10 N2 122.55(16)
C15 C10 C11 120.06(16)
N2 C10 C11 117.37(16)
C12 C11 C10 118.03(17)
C12 C11 C16 120.32(16)
C10 C11 C16 121.64(15)
C13 C12 C11 121.63(17)
C13 C12 H12 119.2
C11 C12 H12 119.2
C12 C13 C14 119.62(16)
C12 C13 H13 120.2
C14 C13 H13 120.2
C13 C14 C15 120.62(18)
C13 C14 H14 119.7
C15 C14 H14 119.7
C14 C15 C10 120.03(17)
C14 C15 H15 120.0
C10 C15 H15 120.0
O5 C16 N3 119.78(18)
O5 C16 C11 122.02(16)
N3 C16 C11 118.20(16)
N1 C17 H17A 109.5
N1 C17 H17B 109.5
H17A C17 H17B 109.5
N1 C17 H17C 109.5
H17A C17 H17C 109.5
H17B C17 H17C 109.5
C16 N3 H3A 121.7(14)
C16 N3 H3B 116.8(14)
H3A N3 H3B 121(2)
O6 S2 C19 104.83(9)
O6 S2 C18 104.89(9)
C19 S2 C18 98.74(10)
S2 C18 H18A 109.5
S2 C18 H18B 109.5
H18A C18 H18B 109.5
S2 C18 H18C 109.5
H18A C18 H18C 109.5
H18B C18 H18C 109.5
S2 C19 H19A 109.5
S2 C19 H19B 109.5
H19A C19 H19B 109.5
S2 C19 H19C 109.5
H19A C19 H19C 109.5
H19B C19 H19C 109.5

loop_
_geom_bond_atom_site_label_1
_geom_bond_atom_site_label_2
_geom_bond_distance
N1 C8 1.435(2)
N1 C17 1.479(3)
N1 S1 1.6427(15)
S1 O1 1.4298(15)
S1 O2 1.4308(15)
S1 C1 1.7591(18)
C1 C2 1.390(3)
C1 C6 1.402(3)
C2 C3 1.387(3)
C2 H2A 0.950
C3 C4 1.388(3)
C3 H3C 0.950
C4 C5 1.384(3)
C4 H4 0.9500
C5 C6 1.397(3)
C5 H5 0.950
C6 C7 1.465(2)
C7 O3 1.343(2)
C7 C8 1.362(3)
O3 H3 0.91(2)
C8 C9 1.473(2)
C9 O4 1.249(2)
C9 N2 1.350(2)
N2 C10 1.410(2)
N2 H2 0.87(2)
C10 C15 1.390(3)
C10 C11 1.418(3)
C11 C12 1.399(2)
C11 C16 1.497(3)
C12 C13 1.378(3)
C12 H12 0.950
C13 C14 1.384(3)
C13 H13 0.950
C14 C15 1.389(2)
C14 H14 0.950
C15 H15 0.950
C16 O5 1.244(2)
C16 N3 1.334(2)
C17 H17A 0.980
C17 H17B 0.980
C17 H17C 0.980
N3 H3A 0.905(17)
N3 H3B 0.896(17)
S2 O6 1.5133(13)
S2 C19 1.782(2)
S2 C18 1.784(2)
C18 H18A 0.980
C18 H18B 0.980
C18 H18C 0.980
C19 H19A 0.980
C19 H19B 0.980
C19 H19C 0.980

loop_
_geom_hbond_atom_site_label_D
_geom_hbond_atom_site_label_H
_geom_hbond_atom_site_label_A
_geom_hbond_site_symmetry_A
_geom_hbond_distance_DH
_geom_hbond_distance_HA
_geom_hbond_distance_DA
_geom_hbond_angle_DHA
O3 H3 O4 . 0.91(2) 1.75(2) 2.5771(18) 150(2)
O3 H3 O4 2_676 0.91(2) 2.48(2) 2.9028(19) 108.4(17)
N2 H2 O5 . 0.87(2) 1.84(2) 2.583(2) 142.8(18)
N2 H2 N1 . 0.87(2) 2.27(2) 2.720(2) 112.0(16)
N3 H3A O6 . 0.905(17) 2.043(18) 2.911(2) 160(2)
N3 H3B O6 2_466 0.896(17) 2.064(18) 2.941(2) 166(2)

loop_
_geom_torsion_atom_site_label_1
_geom_torsion_atom_site_label_2
_geom_torsion_atom_site_label_3
_geom_torsion_atom_site_label_4
_geom_torsion
C8 N1 S1 O1 -166.38(12)
C17 N1 S1 O1 -26.32(15)
C8 N1 S1 O2 63.14(14)
C17 N1 S1 O2 -156.80(13)
C8 N1 S1 C1 -50.56(14)
C17 N1 S1 C1 89.49(14)
O1 S1 C1 C2 -32.8(2)
O2 S1 C1 C2 98.35(18)
N1 S1 C1 C2 -147.63(17)
O1 S1 C1 C6 150.75(15)
O2 S1 C1 C6 -78.09(17)
N1 S1 C1 C6 35.92(17)
C6 C1 C2 C3 2.8(3)
S1 C1 C2 C3 -173.53(16)
C1 C2 C3 C4 -1.4(3)
C2 C3 C4 C5 -0.4(3)
C3 C4 C5 C6 0.8(3)
C4 C5 C6 C1 0.5(3)
C4 C5 C6 C7 -179.02(18)
C2 C1 C6 C5 -2.3(3)
S1 C1 C6 C5 174.08(15)
C2 C1 C6 C7 177.22(18)
S1 C1 C6 C7 -6.4(3)
C5 C6 C7 O3 -17.1(3)
C1 C6 C7 O3 163.34(17)
C5 C6 C7 C8 164.54(19)
C1 C6 C7 C8 -15.0(3)
O3 C7 C8 N1 -179.67(16)
C6 C7 C8 N1 -1.5(3)
O3 C7 C8 C9 -2.2(3)
C6 C7 C8 C9 176.05(16)
C17 N1 C8 C7 -102.3(2)
S1 N1 C8 C7 38.2(2)
C17 N1 C8 C9 80.1(2)
S1 N1 C8 C9 -139.40(14)
C7 C8 C9 O4 13.0(3)
N1 C8 C9 O4 -169.42(16)
C7 C8 C9 N2 -165.83(17)
N1 C8 C9 N2 11.8(2)
O4 C9 N2 C10 -7.4(3)
C8 C9 N2 C10 171.31(17)
C9 N2 C10 C15 -0.7(3)
C9 N2 C10 C11 -178.94(18)
C15 C10 C11 C12 -0.1(3)
N2 C10 C11 C12 178.18(16)
C15 C10 C11 C16 -179.47(17)
N2 C10 C11 C16 -1.2(3)
C10 C11 C12 C13 0.7(3)
C16 C11 C12 C13 -179.92(18)
C11 C12 C13 C14 -0.6(3)
C12 C13 C14 C15 -0.1(3)
C13 C14 C15 C10 0.6(3)
N2 C10 C15 C14 -178.75(17)
C11 C10 C15 C14 -0.6(3)
C12 C11 C16 O5 -168.09(19)
C10 C11 C16 O5 11.3(3)
C12 C11 C16 N3 11.4(3)
C10 C11 C16 N3 -169.20(18)

loop_
_cod_related_entry_id
_cod_related_entry_database
_cod_related_entry_code
1 ChemSpider 21125553
